data_7045987
loop_
_publ_author_name
'Ruiz, Javier'
'Sol, Daniel'
'Mateo, Mar\'ia A'
'Vivanco, Maril\'in'

_publ_section_title
;
 Selective formation of formamidines, carbodiimides and formimidates from
 isocyanide complexes of Mn(i) mediated by Ag<sub>2</sub>O.
;
_journal_issue 18
_journal_name_full 'Dalton transactions (Cambridge, England : 2003)'
_journal_page_first 6279
_journal_page_last 6282
_journal_paper_doi 10.1039/c8dt01200h
_journal_volume 47
_journal_year 2018
_chemical_formula_moiety 'C21 H16 Mn N3 O4'
_chemical_formula_sum 'C21 H16 Mn N3 O4'
_chemical_formula_weight 429.31
_chemical_name_common DS-504
_space_group_crystal_system monoclinic
_space_group_IT_number 14
_space_group_name_Hall '-P 2yn'
_space_group_name_H-M_alt 'P 1 21/n 1'
_symmetry_space_group_name_Hall '-P 2yn'
_symmetry_space_group_name_H-M 'P 1 21/n 1'
_atom_sites_solution_hydrogens difmap
_atom_sites_solution_primary dual
_atom_sites_solution_secondary difmap
_audit_update_record
;
2018-03-12 deposited with the CCDC.
2018-04-04 downloaded from the CCDC.
;
_cell_angle_alpha 90
_cell_angle_beta 91.3930(10)
_cell_angle_gamma 90
_cell_formula_units_Z 4
_cell_length_a 12.9527(3)
_cell_length_b 9.7141(3)
_cell_length_c 14.9863(4)
_cell_measurement_reflns_used 9976
_cell_measurement_temperature 100.(2)
_cell_measurement_theta_max 33.2558
_cell_measurement_theta_min 2.9354
_cell_volume 1885.08(9)
_computing_cell_refinement 'SAINT V8.37A (Bruker AXS Inc., 2015)'
_computing_data_collection 'Bruker APEX2 software'
_computing_data_reduction 'SAINT V8.37A (Bruker AXS Inc., 2015)'
_computing_molecular_graphics 'shelXle (C.B. Huebschle, rev 807)'
_computing_structure_refinement 'SHELXL-2016/6 (Sheldrick, 2016)'
_computing_structure_solution 'SHELXT-2014 (Sheldrick, 2014)'
_diffrn_ambient_temperature 100.(2)
_diffrn_detector_area_resol_mean 8.3333
_diffrn_measured_fraction_theta_full 0.999
_diffrn_measured_fraction_theta_max 0.999
_diffrn_measurement_device '\k--geometry diffractometer'
_diffrn_measurement_device_type 'Bruker AXS X8 APEX-II'
_diffrn_measurement_method '\f or \w oscillation scans'
_diffrn_radiation_monochromator graphite
_diffrn_radiation_type MoK\a
_diffrn_radiation_wavelength 0.71073
_diffrn_reflns_av_R_equivalents 0.0572
_diffrn_reflns_av_unetI/netI 0.0465
_diffrn_reflns_limit_h_max 21
_diffrn_reflns_limit_h_min -21
_diffrn_reflns_limit_k_max 16
_diffrn_reflns_limit_k_min -16
_diffrn_reflns_limit_l_max 24
_diffrn_reflns_limit_l_min -24
_diffrn_reflns_number 61294
_diffrn_reflns_theta_full 36.40
_diffrn_reflns_theta_max 36.40
_diffrn_reflns_theta_min 2.10
_diffrn_source 'sealed x-ray tube'
_diffrn_source_type 'SIEMENS KFN MO 2K-90'
_exptl_absorpt_coefficient_mu 0.734
_exptl_absorpt_correction_T_max 0.88
_exptl_absorpt_correction_T_min 0.78
_exptl_absorpt_correction_type multi-scan
_exptl_absorpt_process_details
;
SADABS-2016/2 - Bruker AXS area detector scaling and absorption correction
;
_exptl_crystal_colour 'clear orange'
_exptl_crystal_density_diffrn 1.513
_exptl_crystal_density_method 'not measured'
_exptl_crystal_description prism
_exptl_crystal_F_000 880
_exptl_crystal_size_max 0.385
_exptl_crystal_size_mid 0.217
_exptl_crystal_size_min 0.186
_refine_diff_density_max 0.560
_refine_diff_density_min -0.796
_refine_ls_extinction_method none
_refine_ls_goodness_of_fit_ref 1.029
_refine_ls_hydrogen_treatment constr
_refine_ls_matrix_type full
_refine_ls_number_parameters 263
_refine_ls_number_reflns 9171
_refine_ls_number_restraints 0
_refine_ls_restrained_S_all 1.029
_refine_ls_R_factor_all 0.0731
_refine_ls_R_factor_gt 0.0411
_refine_ls_shift/su_max 0.001
_refine_ls_shift/su_mean 0.000
_refine_ls_structure_factor_coef Fsqd
_refine_ls_weighting_details 'w=1/[\s^2^(Fo^2^)+(0.0394P)^2^+0.7632P] where P=(Fo^2^+2Fc^2^)/3'
_refine_ls_weighting_scheme calc
_refine_ls_wR_factor_gt 0.0896
_refine_ls_wR_factor_ref 0.1042
_reflns_number_gt 6335
_reflns_number_total 9171
_reflns_threshold_expression 'I > 2\s(I)'
_cod_data_source_file c8dt01200h2.cif
_cod_data_source_block 17RPA005
_cod_depositor_comments
;
The following automatic conversions were performed:

'_exptl_absorpt_correction_type' value 'Multi-Scan' changed to
'multi-scan' according to
/home/data/users/saulius/crontab/automatic-downloads/rss-feeds/RSC/lib/dictionaries/cif_core.dic
dictionary named 'cif_core.dic' version 2.4.2 from 2011-04-26.

Automatic conversion script
Id: cif_fix_values 4973 2017-02-22 13:04:09Z antanas 

 Adding full bibliography for 7045987--7045990.cif.
;
_cod_database_code 7045987

loop_
_space_group_symop_operation_xyz
'x, y, z'
'-x+1/2, y+1/2, -z+1/2'
'-x, -y, -z'
'x-1/2, -y-1/2, z-1/2'

loop_
_atom_site_type_symbol
_atom_site_label
_atom_site_fract_x
_atom_site_fract_y
_atom_site_fract_z
_atom_site_U_iso_or_equiv
_atom_site_adp_type
_atom_site_calc_flag
_atom_site_refinement_flags_adp
_atom_site_refinement_flags_posn
_atom_site_occupancy
Mn Mn1 0.49760(2) 0.16806(2) 0.32173(2) 0.01384(5) Uani d . . 1
N N1 0.71473(8) 0.18649(11) 0.23546(7) 0.0161(2) Uani d . . 1
C C2 0.61645(9) 0.17685(12) 0.23094(8) 0.0146(2) Uani d . . 1
O O3 0.57395(7) 0.17761(10) 0.14534(6) 0.01770(18) Uani d . . 1
C C10 0.64498(10) 0.17849(14) 0.07314(8) 0.0191(2) Uani d . . 1
H H10A 0.606289 0.179687 0.016132 0.029 Uiso calc U R 1
H H10B 0.688273 0.095831 0.076428 0.029 Uiso calc U R 1
H H10C 0.688795 0.260562 0.077641 0.029 Uiso calc U R 1
C C11 0.77411(9) 0.18364(13) 0.31453(8) 0.0153(2) Uani d . . 1
C C12 0.79541(10) 0.06024(14) 0.35948(9) 0.0176(2) Uani d . . 1
H H12 0.765052 -0.023227 0.338767 0.021 Uiso calc U R 1
C C13 0.86090(10) 0.05947(14) 0.43437(9) 0.0194(2) Uani d . . 1
H H13 0.874469 -0.02478 0.464639 0.023 Uiso calc U R 1
C C14 0.90667(10) 0.17962(14) 0.46554(9) 0.0195(2) Uani d . . 1
H H14 0.950321 0.178367 0.517403 0.023 Uiso calc U R 1
C C15 0.88790(10) 0.30219(14) 0.41989(9) 0.0186(2) Uani d . . 1
H H15 0.919722 0.384902 0.440268 0.022 Uiso calc U R 1
C C16 0.82284(10) 0.30449(13) 0.34462(9) 0.0171(2) Uani d . . 1
H H16 0.811385 0.388462 0.31343 0.021 Uiso calc U R 1
C C4 0.42231(11) 0.07399(15) 0.23966(9) 0.0205(2) Uani d . . 1
O O5 0.37267(9) 0.00892(12) 0.19059(8) 0.0311(2) Uani d . . 1
C C6 0.54156(10) 0.00471(14) 0.36387(9) 0.0189(2) Uani d . . 1
O O7 0.56483(9) -0.10283(11) 0.38992(8) 0.0279(2) Uani d . . 1
C C8 0.38631(10) 0.16654(14) 0.39439(9) 0.0196(2) Uani d . . 1
O O9 0.31399(8) 0.16092(13) 0.43710(8) 0.0303(2) Uani d . . 1
N N21 0.57905(8) 0.28729(11) 0.41099(7) 0.01511(19) Uani d . . 1
C C22 0.57573(9) 0.42488(13) 0.39658(8) 0.0153(2) Uani d . . 1
C C23 0.62129(10) 0.51824(14) 0.45625(9) 0.0199(2) Uani d . . 1
H H23 0.618136 0.61431 0.444649 0.024 Uiso calc U R 1
C C24 0.67091(10) 0.46950(16) 0.53222(9) 0.0227(3) Uani d . . 1
H H24 0.702628 0.531384 0.573607 0.027 Uiso calc U R 1
C C25 0.67385(10) 0.32903(16) 0.54730(9) 0.0213(3) Uani d . . 1
H H25 0.707007 0.293198 0.599559 0.026 Uiso calc U R 1
C C26 0.62795(10) 0.24144(15) 0.48541(9) 0.0183(2) Uani d . . 1
H H26 0.63107 0.145054 0.495845 0.022 Uiso calc U R 1
N N31 0.46577(8) 0.36058(11) 0.27502(7) 0.01557(19) Uani d . . 1
C C32 0.51476(9) 0.46642(13) 0.31723(8) 0.0158(2) Uani d . . 1
C C33 0.50424(11) 0.60116(14) 0.28832(10) 0.0220(3) Uani d . . 1
H H33 0.541797 0.672798 0.317558 0.026 Uiso calc U R 1
C C34 0.43890(12) 0.63082(16) 0.21680(10) 0.0266(3) Uani d . . 1
H H34 0.429704 0.722903 0.1968 0.032 Uiso calc U R 1
C C35 0.38708(11) 0.52332(16) 0.17488(10) 0.0259(3) Uani d . . 1
H H35 0.340669 0.540766 0.126126 0.031 Uiso calc U R 1
C C36 0.40354(10) 0.39058(15) 0.20465(9) 0.0209(3) Uani d . . 1
H H36 0.369433 0.317248 0.174101 0.025 Uiso calc U R 1

loop_
_atom_site_aniso_label
_atom_site_aniso_U_11
_atom_site_aniso_U_22
_atom_site_aniso_U_33
_atom_site_aniso_U_12
_atom_site_aniso_U_13
_atom_site_aniso_U_23
Mn1 0.01258(8) 0.01508(9) 0.01382(9) -0.00200(7) -0.00062(6) -0.00146(7)
N1 0.0140(4) 0.0189(5) 0.0153(5) 0.0014(4) -0.0011(3) 0.0010(4)
C2 0.0154(5) 0.0147(5) 0.0137(5) 0.0016(4) -0.0017(4) -0.0005(4)
O3 0.0145(4) 0.0258(5) 0.0127(4) 0.0032(3) -0.0011(3) -0.0016(3)
C10 0.0190(6) 0.0244(6) 0.0139(5) 0.0042(5) 0.0014(4) -0.0002(5)
C11 0.0112(5) 0.0193(6) 0.0153(5) 0.0007(4) 0.0001(4) 0.0004(4)
C12 0.0159(5) 0.0176(6) 0.0193(6) -0.0012(4) -0.0016(4) 0.0000(4)
C13 0.0185(6) 0.0187(6) 0.0208(6) 0.0005(5) -0.0025(5) 0.0035(5)
C14 0.0155(5) 0.0237(6) 0.0190(6) -0.0004(5) -0.0039(4) 0.0005(5)
C15 0.0152(5) 0.0187(6) 0.0219(6) -0.0018(4) -0.0015(4) -0.0011(5)
C16 0.0151(5) 0.0170(5) 0.0192(6) 0.0001(4) -0.0010(4) 0.0009(4)
C4 0.0188(6) 0.0215(6) 0.0211(6) -0.0023(5) -0.0009(5) -0.0020(5)
O5 0.0295(6) 0.0328(6) 0.0305(6) -0.0094(5) -0.0081(4) -0.0082(5)
C6 0.0188(6) 0.0192(6) 0.0187(6) -0.0046(5) -0.0006(4) -0.0014(5)
O7 0.0339(6) 0.0188(5) 0.0310(6) -0.0028(4) -0.0029(5) 0.0034(4)
C8 0.0177(6) 0.0223(6) 0.0187(6) -0.0053(5) -0.0014(4) -0.0027(5)
O9 0.0208(5) 0.0439(7) 0.0265(5) -0.0103(5) 0.0061(4) -0.0067(5)
N21 0.0126(4) 0.0177(5) 0.0151(5) -0.0015(4) 0.0018(3) -0.0017(4)
C22 0.0111(5) 0.0177(5) 0.0172(5) -0.0021(4) 0.0028(4) -0.0036(4)
C23 0.0150(5) 0.0206(6) 0.0242(6) -0.0041(5) 0.0020(4) -0.0066(5)
C24 0.0144(5) 0.0321(7) 0.0218(6) -0.0043(5) 0.0011(4) -0.0110(5)
C25 0.0152(5) 0.0336(7) 0.0151(5) -0.0014(5) -0.0006(4) -0.0035(5)
C26 0.0157(5) 0.0242(6) 0.0148(5) -0.0008(5) 0.0002(4) -0.0008(5)
N31 0.0130(4) 0.0190(5) 0.0148(5) 0.0013(4) 0.0003(3) -0.0013(4)
C32 0.0140(5) 0.0173(5) 0.0163(5) -0.0005(4) 0.0036(4) -0.0008(4)
C33 0.0247(7) 0.0172(6) 0.0243(7) 0.0013(5) 0.0077(5) -0.0004(5)
C34 0.0309(8) 0.0224(7) 0.0268(7) 0.0097(6) 0.0097(6) 0.0060(5)
C35 0.0236(7) 0.0321(8) 0.0219(7) 0.0109(6) 0.0002(5) 0.0050(6)
C36 0.0168(6) 0.0259(7) 0.0199(6) 0.0036(5) -0.0023(5) 0.0002(5)

loop_
_atom_type_symbol
_atom_type_description
_atom_type_scat_dispersion_real
_atom_type_scat_dispersion_imag
_atom_type_scat_source
C C 0.0033 0.0016 'International Tables Vol C Tables 4.2.6.8 and 6.1.1.4'
H H 0.0000 0.0000 'International Tables Vol C Tables 4.2.6.8 and 6.1.1.4'
N N 0.0061 0.0033 'International Tables Vol C Tables 4.2.6.8 and 6.1.1.4'
O O 0.0106 0.0060 'International Tables Vol C Tables 4.2.6.8 and 6.1.1.4'
Mn Mn 0.3368 0.7283 'International Tables Vol C Tables 4.2.6.8 and 6.1.1.4'

loop_
_geom_angle_atom_site_label_1
_geom_angle_atom_site_label_2
_geom_angle_atom_site_label_3
_geom_angle
C6 Mn1 C4 87.34(6)
C6 Mn1 C8 91.79(6)
C4 Mn1 C8 88.91(6)
C6 Mn1 N31 173.13(5)
C4 Mn1 N31 97.45(6)
C8 Mn1 N31 93.22(5)
C6 Mn1 N21 96.68(5)
C4 Mn1 N21 175.98(6)
C8 Mn1 N21 90.95(5)
N31 Mn1 N21 78.55(4)
C6 Mn1 C2 91.89(5)
C4 Mn1 C2 88.35(6)
C8 Mn1 C2 175.31(6)
N31 Mn1 C2 83.36(4)
N21 Mn1 C2 91.51(4)
C2 N1 C11 124.83(11)
N1 C2 O3 114.99(11)
N1 C2 Mn1 136.13(10)
O3 C2 Mn1 108.82(8)
C2 O3 C10 116.78(10)
O3 C10 H10A 109.5
O3 C10 H10B 109.5
H10A C10 H10B 109.5
O3 C10 H10C 109.5
H10A C10 H10C 109.5
H10B C10 H10C 109.5
N1 C11 C12 121.56(11)
N1 C11 C16 119.36(11)
C12 C11 C16 118.72(11)
C13 C12 C11 120.17(12)
C13 C12 H12 119.9
C11 C12 H12 119.9
C14 C13 C12 121.02(12)
C14 C13 H13 119.5
C12 C13 H13 119.5
C13 C14 C15 119.14(12)
C13 C14 H14 120.4
C15 C14 H14 120.4
C14 C15 C16 120.48(12)
C14 C15 H15 119.8
C16 C15 H15 119.8
C15 C16 C11 120.41(12)
C15 C16 H16 119.8
C11 C16 H16 119.8
O5 C4 Mn1 176.38(13)
O7 C6 Mn1 176.49(12)
O9 C8 Mn1 176.51(12)
C26 N21 C22 118.13(11)
C26 N21 Mn1 125.48(9)
C22 N21 Mn1 116.17(8)
N21 C22 C23 121.89(12)
N21 C22 C32 114.51(11)
C23 C22 C32 123.48(12)
C24 C23 C22 119.21(13)
C24 C23 H23 120.4
C22 C23 H23 120.4
C23 C24 C25 118.97(13)
C23 C24 H24 120.5
C25 C24 H24 120.5
C26 C25 C24 119.19(13)
C26 C25 H25 120.4
C24 C25 H25 120.4
N21 C26 C25 122.60(13)
N21 C26 H26 118.7
C25 C26 H26 118.7
C36 N31 C32 117.80(12)
C36 N31 Mn1 125.58(10)
C32 N31 Mn1 116.58(8)
N31 C32 C33 121.96(12)
N31 C32 C22 113.94(11)
C33 C32 C22 124.08(12)
C34 C33 C32 119.62(14)
C34 C33 H33 120.2
C32 C33 H33 120.2
C33 C34 C35 118.47(14)
C33 C34 H34 120.8
C35 C34 H34 120.8
C36 C35 C34 119.28(14)
C36 C35 H35 120.4
C34 C35 H35 120.4
N31 C36 C35 122.80(14)
N31 C36 H36 118.6
C35 C36 H36 118.6

loop_
_geom_bond_atom_site_label_1
_geom_bond_atom_site_label_2
_geom_bond_distance
Mn1 C6 1.7954(14)
Mn1 C4 1.8000(14)
Mn1 C8 1.8277(14)
Mn1 N31 2.0355(11)
Mn1 N21 2.0434(11)
Mn1 C2 2.0809(12)
N1 C2 1.2767(16)
N1 C11 1.3972(16)
C2 O3 1.3836(15)
O3 C10 1.4371(15)
C10 H10A 0.98
C10 H10B 0.98
C10 H10C 0.98
C11 C12 1.3992(18)
C11 C16 1.4022(18)
C12 C13 1.3904(18)
C12 H12 0.95
C13 C14 1.3851(19)
C13 H13 0.95
C14 C15 1.3917(19)
C14 H14 0.95
C15 C16 1.3917(18)
C15 H15 0.95
C16 H16 0.95
C4 O5 1.1536(17)
C6 O7 1.1527(17)
C8 O9 1.1486(17)
N21 C26 1.3449(17)
N21 C22 1.3544(17)
C22 C23 1.3945(18)
C22 C32 1.4680(18)
C23 C24 1.378(2)
C23 H23 0.95
C24 C25 1.384(2)
C24 H24 0.95
C25 C26 1.3824(19)
C25 H25 0.95
C26 H26 0.95
N31 C36 1.3436(17)
N31 C32 1.3566(17)
C32 C33 1.3844(19)
C33 C34 1.380(2)
C33 H33 0.95
C34 C35 1.384(2)
C34 H34 0.95
C35 C36 1.379(2)
C35 H35 0.95
C36 H36 0.95

loop_
_geom_torsion_atom_site_label_1
_geom_torsion_atom_site_label_2
_geom_torsion_atom_site_label_3
_geom_torsion_atom_site_label_4
_geom_torsion
C11 N1 C2 O3 -177.98(11)
C11 N1 C2 Mn1 5.3(2)
N1 C2 O3 C10 4.56(16)
Mn1 C2 O3 C10 -177.85(8)
C2 N1 C11 C12 77.49(17)
C2 N1 C11 C16 -109.52(15)
N1 C11 C12 C13 175.29(12)
C16 C11 C12 C13 2.26(19)
C11 C12 C13 C14 -0.4(2)
C12 C13 C14 C15 -1.2(2)
C13 C14 C15 C16 0.9(2)
C14 C15 C16 C11 1.0(2)
N1 C11 C16 C15 -175.70(12)
C12 C11 C16 C15 -2.51(19)
C26 N21 C22 C23 0.07(17)
Mn1 N21 C22 C23 174.98(9)
C26 N21 C22 C32 -175.91(10)
Mn1 N21 C22 C32 -0.99(13)
N21 C22 C23 C24 -0.18(18)
C32 C22 C23 C24 175.43(12)
C22 C23 C24 C25 -0.20(19)
C23 C24 C25 C26 0.68(19)
C22 N21 C26 C25 0.43(18)
Mn1 N21 C26 C25 -173.96(10)
C24 C25 C26 N21 -0.8(2)
C36 N31 C32 C33 -1.75(18)
Mn1 N31 C32 C33 176.07(10)
C36 N31 C32 C22 176.31(11)
Mn1 N31 C32 C22 -5.86(13)
N21 C22 C32 N31 4.44(15)
C23 C22 C32 N31 -171.47(11)
N21 C22 C32 C33 -177.55(11)
C23 C22 C32 C33 6.55(19)
N31 C32 C33 C34 2.8(2)
C22 C32 C33 C34 -175.11(12)
C32 C33 C34 C35 -1.2(2)
C33 C34 C35 C36 -1.1(2)
C32 N31 C36 C35 -0.73(19)
Mn1 N31 C36 C35 -178.33(10)
C34 C35 C36 N31 2.2(2)
